data_9000171
loop_
_publ_author_name
'Baur, W. H.'
'Rama Rao, B.'

_publ_section_title
;
 The crystal structure and the chemical composition of vauxite
;
_journal_name_full 'American Mineralogist'
_journal_page_first 1025
_journal_page_last 1033
_journal_volume 53
_journal_year 1968
_chemical_formula_sum 'Al2 Fe H14 O16 P2'
_chemical_name_mineral Vauxite
_space_group_IT_number 2
_symmetry_space_group_name_Hall '-P 1'
_symmetry_space_group_name_H-M 'P -1'
_cell_angle_alpha 98.3
_cell_angle_beta 92.0
_cell_angle_gamma 108.4
_cell_formula_units_Z 2
_cell_length_a 9.13
_cell_length_b 11.59
_cell_length_c 6.14
_cell_volume 607.797
_database_code_amcsd 0000176
_exptl_crystal_density_diffrn 2.414
_cod_original_formula_sum 'Fe Al2 P2 O16 H14'
_cod_database_code 9000171

loop_
_space_group_symop_operation_xyz
x,y,z
-x,-y,-z

loop_
_atom_site_label
_atom_site_fract_x
_atom_site_fract_y
_atom_site_fract_z
_atom_site_U_iso_or_equiv
_atom_site_type_symbol
_atom_site_attached_hydrogens
Fe1 0.00000 0.00000 0.00000 0.01393 Fe 0
Fe2 0.00000 0.50000 0.00000 0.00760 Fe 0
Al1 0.66700 0.29100 0.18700 0.00760 Al 0
Al2 0.00000 0.50000 0.50000 0.00633 Al 0
Al3 0.50000 0.50000 0.00000 0.00633 Al 0
P1 0.99000 0.26400 0.21500 0.00887 P 0
P2 0.31000 0.63900 0.29100 0.00633 P 0
Op1 0.81200 0.20800 0.20200 0.01013 O 0
Op2 0.03500 0.32900 0.01500 0.01140 O 0
Op3 0.04600 0.35300 0.42900 0.01013 O 0
Op4 0.06300 0.16000 0.21100 0.01520 O 0
Op5 0.13700 0.57100 0.29600 0.00760 O 0
Op6 0.62500 0.28500 0.48300 0.00887 O 0
Op7 0.32900 0.72500 0.12100 0.01013 O 0
Op8 0.39600 0.54600 0.22800 0.01013 O 0
O-H9 0.53200 0.38400 0.16500 0.01140 O 1
O-H10 0.83800 0.44800 0.25800 0.00887 O 1
Wat11 0.76800 0.96100 0.14200 0.01900 O 2
Wat12 0.05800 0.90700 0.27600 0.03420 O 2
Wat13 0.50200 0.13600 0.12000 0.01267 O 2
Wat14 0.69400 0.62000 0.14300 0.01393 O 2
Wat15 0.38000 0.95800 0.34100 0.02406 O 2
Wat16 0.70600 0.80800 0.46800 0.01900 O 2

loop_
_cod_changelog_entry_id
_cod_changelog_entry_author
_cod_changelog_entry_date
_cod_changelog_entry_text
1
;cod-tools version 3.8.0
Id: cif_guess_AMCSD_atom_types 9581 2023-05-17 12:35:41Z saulius
;
2023-05-18T08:38:43+03:00
;Derived atom types and hydrogen counts
from atom names that follow the AMCSD naming convention
(Wat == water, O-H == hydroxyl).
;

loop_
_cod_related_entry_id
_cod_related_entry_database
_cod_related_entry_code
1 AMCSD 0000176
